data_7050979
loop_
_publ_author_name
'Olaf K\"uhl'
'Peter L\"onnecke'
'Joachim Heinicke'

_publ_section_title
;
 Diaminocarbene homologues: synthesis and crystal structure of the
 first diaminogermylene LiCl adduct displaying an electrophilic
 germanium centre
;
_journal_issue 10
_journal_name_full 'New J. Chem.'
_journal_page_first 1304
_journal_page_last 1307
_journal_paper_doi 10.1039/b205902a
_journal_volume 26
_journal_year 2002
_chemical_formula_sum 'C46 H58 Cl Ge Li N6 O2'
_chemical_formula_weight 841.96
_chemical_name_systematic
;
?
;
_space_group_IT_number 2
_symmetry_cell_setting triclinic
_symmetry_space_group_name_Hall '-P 1'
_symmetry_space_group_name_H-M 'P -1'
_atom_sites_solution_hydrogens geom
_atom_sites_solution_primary direct
_atom_sites_solution_secondary difmap
_audit_creation_method SHELXL-97
_cell_angle_alpha 71.240(2)
_cell_angle_beta 72.668(2)
_cell_angle_gamma 89.640(2)
_cell_formula_units_Z 2
_cell_length_a 10.5995(11)
_cell_length_b 13.3972(14)
_cell_length_c 17.4350(19)
_cell_measurement_reflns_used 4477
_cell_measurement_temperature 218(2)
_cell_measurement_theta_max 26.37
_cell_measurement_theta_min 1.30
_cell_volume 2226.9(4)
_computing_cell_refinement 'Bruker SAINT'
_computing_data_collection 'Bruker SMART'
_computing_data_reduction 'Bruker SAINT'
_computing_structure_refinement 'SHELXL-97 (Sheldrick, 1997)'
_computing_structure_solution 'DIRDIF-96 (P. T. Beurskens, Nijmegen)'
_diffrn_ambient_temperature 218(2)
_diffrn_measured_fraction_theta_full 0.982
_diffrn_measured_fraction_theta_max 0.982
_diffrn_measurement_device_type 'CCD area detector'
_diffrn_measurement_method 'phi and omega scans'
_diffrn_radiation_monochromator graphite
_diffrn_radiation_source 'fine-focus sealed tube'
_diffrn_radiation_type MoK\a
_diffrn_radiation_wavelength 0.71073
_diffrn_reflns_av_R_equivalents 0.0495
_diffrn_reflns_av_sigmaI/netI 0.1541
_diffrn_reflns_limit_h_max 11
_diffrn_reflns_limit_h_min -13
_diffrn_reflns_limit_k_max 16
_diffrn_reflns_limit_k_min -16
_diffrn_reflns_limit_l_max 14
_diffrn_reflns_limit_l_min -21
_diffrn_reflns_number 13411
_diffrn_reflns_theta_full 26.37
_diffrn_reflns_theta_max 26.37
_diffrn_reflns_theta_min 1.30
_exptl_absorpt_coefficient_mu 0.791
_exptl_absorpt_correction_T_max 0.9615
_exptl_absorpt_correction_T_min 0.8578
_exptl_absorpt_correction_type SADABS
_exptl_crystal_colour orange
_exptl_crystal_density_diffrn 1.256
_exptl_crystal_density_method 'not measured'
_exptl_crystal_description prism
_exptl_crystal_F_000 888
_exptl_crystal_size_max 0.20
_exptl_crystal_size_mid 0.10
_exptl_crystal_size_min 0.05
_refine_diff_density_max 0.491
_refine_diff_density_min -0.323
_refine_diff_density_rms 0.062
_refine_ls_extinction_method none
_refine_ls_goodness_of_fit_ref 0.882
_refine_ls_hydrogen_treatment mixed
_refine_ls_matrix_type full
_refine_ls_number_parameters 523
_refine_ls_number_reflns 8959
_refine_ls_number_restraints 0
_refine_ls_restrained_S_all 0.882
_refine_ls_R_factor_all 0.1298
_refine_ls_R_factor_gt 0.0530
_refine_ls_shift/su_max 0.001
_refine_ls_shift/su_mean 0.000
_refine_ls_structure_factor_coef Fsqd
_refine_ls_weighting_details 'calc w=1/[\s^2^(Fo^2^)+(0.0402P)^2^+0.0000P] where P=(Fo^2^+2Fc^2^)/3'
_refine_ls_weighting_scheme calc
_refine_ls_wR_factor_gt 0.0920
_refine_ls_wR_factor_ref 0.1123
_reflns_number_gt 4477
_reflns_number_total 8959
_reflns_threshold_expression >2sigma(I)
_cod_data_source_file b205902a.txt
_cod_data_source_block c941_fin
_cod_depositor_comments
;
The following automatic conversions were performed:
'_symmetry_cell_setting' value 'Triclinic' changed to 'triclinic'
according to '/home/saulius/struct/CIF-dictionaries/cif_core.dic'
dictionary named 'cif_core.dic' version 2.4.1 from 2010-06-29.

Automatic conversion script
Id: cif_fix_enum 1527 2010-12-29 10:47:43Z saulius 
;
_cod_original_sg_symbol_H-M P-1
_cod_database_code 7050979

loop_
_symmetry_equiv_pos_as_xyz
'x, y, z'
'-x, -y, -z'

loop_
_atom_site_label
_atom_site_type_symbol
_atom_site_fract_x
_atom_site_fract_y
_atom_site_fract_z
_atom_site_U_iso_or_equiv
_atom_site_adp_type
_atom_site_occupancy
_atom_site_symmetry_multiplicity
_atom_site_calc_flag
_atom_site_refinement_flags
_atom_site_disorder_assembly
_atom_site_disorder_group
Ge1 Ge 0.13068(4) 0.26589(3) 0.09357(3) 0.03504(14) Uani 1 1 d . . .
Cl1 Cl 0.02422(9) 0.15827(8) 0.23332(6) 0.0420(3) Uani 1 1 d . . .
O1 O 0.1354(2) -0.0071(2) 0.45517(15) 0.0411(7) Uani 1 1 d . . .
O2 O 0.4323(2) 0.02067(19) 0.43863(16) 0.0386(7) Uani 1 1 d . . .
N1 N 0.3140(3) 0.0149(2) 0.26443(17) 0.0268(7) Uani 1 1 d . . .
N2 N 0.2598(3) -0.0209(2) 0.12610(19) 0.0348(8) Uani 1 1 d . . .
N3 N 0.2956(3) 0.2174(2) 0.32152(18) 0.0298(7) Uani 1 1 d . . .
N4 N 0.1615(3) 0.3942(2) 0.26039(19) 0.0350(8) Uani 1 1 d . . .
N5 N 0.2638(3) 0.1655(2) 0.06368(18) 0.0327(8) Uani 1 1 d . . .
N6 N 0.2269(3) 0.3683(2) 0.12653(18) 0.0311(8) Uani 1 1 d . . .
C1 C 0.2801(4) -0.0865(3) 0.2679(2) 0.0303(9) Uani 1 1 d . . .
C2 C 0.2693(4) -0.1738(3) 0.3413(2) 0.0419(11) Uani 1 1 d . . .
H2 H 0.2754 -0.1628 0.3908 0.050 Uiso 1 1 calc R . .
C3 C 0.2499(4) -0.2742(3) 0.3413(3) 0.0505(12) Uani 1 1 d . . .
H3 H 0.2408 -0.3322 0.3911 0.061 Uiso 1 1 calc R . .
C4 C 0.2437(4) -0.2911(3) 0.2681(3) 0.0501(12) Uani 1 1 d . . .
H4 H 0.2351 -0.3607 0.2677 0.060 Uiso 1 1 calc R . .
C5 C 0.2498(4) -0.2081(3) 0.1968(3) 0.0450(11) Uani 1 1 d . . .
H5 H 0.2438 -0.2208 0.1480 0.054 Uiso 1 1 calc R . .
C6 C 0.2650(4) -0.1035(3) 0.1957(2) 0.0329(10) Uani 1 1 d . . .
C7 C 0.2778(3) 0.0772(3) 0.1265(2) 0.0291(9) Uani 1 1 d . . .
C8 C 0.3192(3) 0.0932(3) 0.1943(2) 0.0280(9) Uani 1 1 d . . .
C9 C 0.2301(3) 0.2718(3) 0.3745(2) 0.0287(9) Uani 1 1 d . . .
C10 C 0.2350(4) 0.2424(3) 0.4584(2) 0.0398(10) Uani 1 1 d . . .
H10 H 0.2806 0.1845 0.4790 0.048 Uiso 1 1 calc R . .
C11 C 0.1735(4) 0.2979(3) 0.5103(2) 0.0497(12) Uani 1 1 d . . .
H11 H 0.1764 0.2775 0.5665 0.060 Uiso 1 1 calc R . .
C12 C 0.1074(5) 0.3837(4) 0.4806(3) 0.0584(13) Uani 1 1 d . . .
H12 H 0.0659 0.4214 0.5168 0.070 Uiso 1 1 calc R . .
C13 C 0.1018(4) 0.4145(3) 0.3993(3) 0.0498(12) Uani 1 1 d . . .
H13 H 0.0553 0.4726 0.3803 0.060 Uiso 1 1 calc R . .
C14 C 0.1651(4) 0.3600(3) 0.3430(2) 0.0349(10) Uani 1 1 d . . .
C15 C 0.2248(4) 0.3418(3) 0.2097(2) 0.0306(9) Uani 1 1 d . . .
C16 C 0.2957(3) 0.2520(3) 0.2423(2) 0.0263(9) Uani 1 1 d . . .
C17 C 0.3804(3) 0.2008(3) 0.1817(2) 0.0255(9) Uani 1 1 d . . .
H17 H 0.3858 0.2466 0.1234 0.031 Uiso 1 1 calc R . .
C18 C 0.5236(3) 0.1959(3) 0.1857(2) 0.0339(10) Uani 1 1 d . . .
H18A H 0.5594 0.2663 0.1798 0.041 Uiso 1 1 calc R . .
H18B H 0.5231 0.1470 0.2414 0.041 Uiso 1 1 calc R . .
C19 C 0.6130(4) 0.1592(3) 0.1155(3) 0.0468(11) Uani 1 1 d . . .
H19A H 0.5872 0.0841 0.1281 0.056 Uiso 1 1 calc R . .
H19B H 0.5989 0.1990 0.0612 0.056 Uiso 1 1 calc R . .
C20 C 0.7596(4) 0.1737(3) 0.1060(3) 0.0721(16) Uani 1 1 d . . .
H20A H 0.7882 0.2487 0.0875 0.108 Uiso 1 1 calc R . .
H20B H 0.8108 0.1438 0.0640 0.108 Uiso 1 1 calc R . .
H20C H 0.7736 0.1380 0.1604 0.108 Uiso 1 1 calc R . .
C21 C 0.2733(4) 0.1566(3) -0.0222(2) 0.0421(11) Uani 1 1 d . . .
C22 C 0.3966(4) 0.1018(3) -0.0529(3) 0.0547(13) Uani 1 1 d . . .
H22A H 0.4730 0.1342 -0.0468 0.082 Uiso 1 1 calc R . .
H22B H 0.4125 0.1095 -0.1123 0.082 Uiso 1 1 calc R . .
H22C H 0.3821 0.0272 -0.0189 0.082 Uiso 1 1 calc R . .
C23 C 0.1485(4) 0.0978(4) -0.0198(3) 0.0606(13) Uani 1 1 d . . .
H23A H 0.1367 0.0262 0.0200 0.091 Uiso 1 1 calc R . .
H23B H 0.1576 0.0955 -0.0763 0.091 Uiso 1 1 calc R . .
H23C H 0.0719 0.1344 -0.0018 0.091 Uiso 1 1 calc R . .
C24 C 0.2965(5) 0.2698(3) -0.0866(2) 0.0631(14) Uani 1 1 d . . .
H24A H 0.2169 0.3055 -0.0740 0.095 Uiso 1 1 calc R . .
H24B H 0.3172 0.2667 -0.1438 0.095 Uiso 1 1 calc R . .
H24C H 0.3699 0.3084 -0.0826 0.095 Uiso 1 1 calc R . .
C25 C 0.2100(4) 0.4826(3) 0.0802(2) 0.0399(11) Uani 1 1 d . . .
C26 C 0.2583(4) 0.4980(3) -0.0145(2) 0.0544(13) Uani 1 1 d . . .
H26A H 0.3483 0.4784 -0.0300 0.082 Uiso 1 1 calc R . .
H26B H 0.2567 0.5717 -0.0469 0.082 Uiso 1 1 calc R . .
H26C H 0.2006 0.4538 -0.0271 0.082 Uiso 1 1 calc R . .
C27 C 0.0659(4) 0.5086(3) 0.1063(3) 0.0595(14) Uani 1 1 d . . .
H27A H 0.0106 0.4634 0.0930 0.089 Uiso 1 1 calc R . .
H27B H 0.0607 0.5822 0.0754 0.089 Uiso 1 1 calc R . .
H27C H 0.0352 0.4967 0.1671 0.089 Uiso 1 1 calc R . .
C28 C 0.3009(5) 0.5569(3) 0.0962(3) 0.0632(14) Uani 1 1 d . . .
H28A H 0.2701 0.5513 0.1558 0.095 Uiso 1 1 calc R . .
H28B H 0.2992 0.6293 0.0610 0.095 Uiso 1 1 calc R . .
H28C H 0.3909 0.5372 0.0819 0.095 Uiso 1 1 calc R . .
C29 C 0.0271(4) -0.0312(3) 0.4289(2) 0.0459(11) Uani 1 1 d . . .
H29A H -0.0016 -0.1072 0.4552 0.055 Uiso 1 1 calc R . .
H29B H 0.0570 -0.0144 0.3668 0.055 Uiso 1 1 calc R . .
C30 C 0.0884(4) -0.0302(3) 0.5464(2) 0.0470(12) Uani 1 1 d . . .
H30A H 0.1606 -0.0117 0.5653 0.056 Uiso 1 1 calc R . .
H30B H 0.0611 -0.1062 0.5749 0.056 Uiso 1 1 calc R . .
C31 C 0.4398(4) -0.0856(3) 0.4904(2) 0.0385(10) Uani 1 1 d . . .
H31A H 0.5164 -0.1146 0.4602 0.046 Uiso 1 1 calc R . .
H31B H 0.3595 -0.1301 0.5006 0.046 Uiso 1 1 calc R . .
C32 C 0.5467(4) 0.0877(3) 0.4257(2) 0.0402(10) Uani 1 1 d . . .
H32A H 0.5389 0.1604 0.3921 0.048 Uiso 1 1 calc R . .
H32B H 0.6264 0.0638 0.3936 0.048 Uiso 1 1 calc R . .
C33 C 0.5925(6) 0.4194(4) 0.3173(4) 0.0709(15) Uani 1 1 d . . .
C34 C 0.5566(6) 0.4113(4) 0.4023(4) 0.0814(17) Uani 1 1 d . . .
H34 H 0.4762 0.4356 0.4266 0.098 Uiso 1 1 calc R . .
C35 C 0.6332(7) 0.3697(5) 0.4509(4) 0.0903(19) Uani 1 1 d . . .
H35 H 0.6039 0.3626 0.5090 0.108 Uiso 1 1 calc R . .
C36 C 0.7530(7) 0.3375(4) 0.4172(5) 0.0911(19) Uani 1 1 d . . .
H36 H 0.8084 0.3131 0.4513 0.109 Uiso 1 1 calc R . .
C37 C 0.7929(6) 0.3402(4) 0.3357(5) 0.0851(18) Uani 1 1 d . . .
H37 H 0.8740 0.3151 0.3135 0.102 Uiso 1 1 calc R . .
C38 C 0.7135(7) 0.3804(4) 0.2845(4) 0.0824(17) Uani 1 1 d . . .
H38 H 0.7405 0.3817 0.2277 0.099 Uiso 1 1 calc R . .
C39 C 0.5083(6) 0.4693(5) 0.2645(4) 0.117(2) Uani 1 1 d . . .
H39A H 0.5499 0.5391 0.2264 0.175 Uiso 1 1 calc R . .
H39B H 0.4219 0.4759 0.3011 0.175 Uiso 1 1 calc R . .
H39C H 0.4978 0.4259 0.2314 0.175 Uiso 1 1 calc R . .
C40 C 0.1808(5) 0.2698(4) 0.7235(3) 0.0558(13) Uani 1 1 d . . .
C41 C 0.1122(5) 0.1738(4) 0.7470(3) 0.0630(14) Uani 1 1 d . . .
H41 H 0.0189 0.1673 0.7658 0.076 Uiso 1 1 calc R . .
C42 C 0.1801(8) 0.0841(4) 0.7433(3) 0.0853(19) Uani 1 1 d . . .
H42 H 0.1336 0.0172 0.7596 0.102 Uiso 1 1 calc R . .
C43 C 0.3171(8) 0.0971(5) 0.7150(4) 0.0863(19) Uani 1 1 d . . .
H43 H 0.3657 0.0387 0.7127 0.104 Uiso 1 1 calc R . .
C44 C 0.3807(6) 0.1945(6) 0.6908(3) 0.0878(18) Uani 1 1 d . . .
H44 H 0.4740 0.2027 0.6711 0.105 Uiso 1 1 calc R . .
C45 C 0.3162(6) 0.2791(5) 0.6937(3) 0.0706(15) Uani 1 1 d . . .
H45 H 0.3640 0.3459 0.6753 0.085 Uiso 1 1 calc R . .
C46 C 0.1146(7) 0.3664(5) 0.7262(4) 0.131(3) Uani 1 1 d . . .
H46A H 0.0367 0.3662 0.7079 0.197 Uiso 1 1 calc R . .
H46B H 0.1755 0.4283 0.6884 0.197 Uiso 1 1 calc R . .
H46C H 0.0882 0.3681 0.7839 0.197 Uiso 1 1 calc R . .
Li1 Li 0.3094(6) 0.0573(5) 0.3710(4) 0.0340(16) Uani 1 1 d . . .

loop_
_atom_site_aniso_label
_atom_site_aniso_U_11
_atom_site_aniso_U_22
_atom_site_aniso_U_33
_atom_site_aniso_U_23
_atom_site_aniso_U_13
_atom_site_aniso_U_12
Ge1 0.0361(3) 0.0429(3) 0.0314(3) -0.0138(2) -0.01686(19) 0.0095(2)
Cl1 0.0362(6) 0.0487(6) 0.0380(6) -0.0127(5) -0.0089(5) 0.0006(5)
O1 0.0271(15) 0.0601(18) 0.0302(16) -0.0087(14) -0.0074(12) 0.0050(13)
O2 0.0395(17) 0.0395(16) 0.0423(17) -0.0088(14) -0.0261(13) 0.0040(13)
N1 0.0213(17) 0.0313(18) 0.0286(18) -0.0100(15) -0.0088(14) 0.0064(14)
N2 0.041(2) 0.0355(19) 0.036(2) -0.0193(17) -0.0153(16) 0.0032(16)
N3 0.0300(18) 0.0329(18) 0.0298(19) -0.0116(16) -0.0128(15) 0.0048(15)
N4 0.040(2) 0.0363(19) 0.0322(19) -0.0157(17) -0.0122(15) 0.0113(16)
N5 0.039(2) 0.0420(19) 0.0244(18) -0.0140(16) -0.0167(15) 0.0070(16)
N6 0.044(2) 0.0283(17) 0.0241(18) -0.0102(15) -0.0143(15) 0.0104(15)
C1 0.031(2) 0.027(2) 0.035(2) -0.0114(19) -0.0116(18) 0.0033(17)
C2 0.050(3) 0.037(2) 0.037(3) -0.011(2) -0.014(2) 0.002(2)
C3 0.065(3) 0.032(3) 0.047(3) -0.004(2) -0.017(2) 0.002(2)
C4 0.062(3) 0.024(2) 0.061(3) -0.011(2) -0.017(2) 0.000(2)
C5 0.053(3) 0.038(3) 0.054(3) -0.028(2) -0.018(2) 0.002(2)
C6 0.034(2) 0.034(2) 0.033(2) -0.017(2) -0.0076(18) 0.0065(18)
C7 0.025(2) 0.037(2) 0.028(2) -0.0157(19) -0.0076(17) 0.0026(18)
C8 0.026(2) 0.037(2) 0.028(2) -0.0170(19) -0.0111(17) 0.0119(18)
C9 0.031(2) 0.030(2) 0.028(2) -0.0123(19) -0.0109(18) 0.0017(18)
C10 0.050(3) 0.042(2) 0.035(2) -0.017(2) -0.019(2) 0.014(2)
C11 0.069(3) 0.059(3) 0.027(2) -0.020(2) -0.017(2) 0.014(3)
C12 0.080(4) 0.063(3) 0.044(3) -0.032(3) -0.020(3) 0.029(3)
C13 0.065(3) 0.049(3) 0.045(3) -0.027(2) -0.018(2) 0.024(2)
C14 0.040(2) 0.037(2) 0.032(2) -0.015(2) -0.0151(19) 0.006(2)
C15 0.029(2) 0.029(2) 0.034(2) -0.0103(19) -0.0096(18) 0.0002(18)
C16 0.029(2) 0.024(2) 0.026(2) -0.0086(18) -0.0090(17) -0.0022(17)
C17 0.028(2) 0.028(2) 0.021(2) -0.0069(17) -0.0093(16) 0.0035(17)
C18 0.029(2) 0.032(2) 0.044(2) -0.014(2) -0.0143(18) 0.0048(18)
C19 0.035(3) 0.048(3) 0.055(3) -0.016(2) -0.011(2) 0.005(2)
C20 0.037(3) 0.061(3) 0.097(4) -0.015(3) -0.004(3) 0.012(2)
C21 0.054(3) 0.050(3) 0.032(2) -0.021(2) -0.020(2) 0.008(2)
C22 0.064(3) 0.068(3) 0.037(3) -0.029(2) -0.010(2) 0.017(3)
C23 0.067(3) 0.081(3) 0.058(3) -0.041(3) -0.035(3) 0.014(3)
C24 0.101(4) 0.064(3) 0.022(2) -0.012(2) -0.019(2) 0.015(3)
C25 0.058(3) 0.028(2) 0.031(2) -0.0050(19) -0.016(2) 0.009(2)
C26 0.076(3) 0.039(3) 0.037(3) 0.002(2) -0.017(2) 0.009(2)
C27 0.063(3) 0.062(3) 0.055(3) -0.017(3) -0.026(2) 0.037(3)
C28 0.098(4) 0.035(3) 0.053(3) -0.006(2) -0.027(3) 0.000(3)
C29 0.036(3) 0.063(3) 0.034(2) -0.013(2) -0.009(2) 0.004(2)
C30 0.036(3) 0.071(3) 0.028(2) -0.007(2) -0.0116(19) 0.008(2)
C31 0.047(3) 0.035(2) 0.039(3) -0.011(2) -0.024(2) 0.004(2)
C32 0.042(3) 0.039(2) 0.040(3) -0.005(2) -0.021(2) 0.004(2)
C33 0.066(4) 0.053(3) 0.085(4) -0.001(3) -0.035(3) -0.009(3)
C34 0.080(4) 0.070(4) 0.075(5) -0.013(4) -0.010(4) -0.003(3)
C35 0.094(5) 0.084(4) 0.076(4) -0.011(4) -0.018(4) -0.005(4)
C36 0.085(5) 0.068(4) 0.095(5) 0.001(4) -0.023(4) -0.004(3)
C37 0.058(4) 0.075(4) 0.103(5) -0.021(4) -0.008(4) 0.001(3)
C38 0.081(5) 0.076(4) 0.076(4) -0.024(4) -0.004(4) -0.027(3)
C39 0.108(5) 0.097(5) 0.142(6) -0.005(4) -0.071(5) -0.029(4)
C40 0.069(4) 0.058(3) 0.048(3) -0.022(3) -0.026(3) 0.013(3)
C41 0.050(3) 0.071(4) 0.064(3) -0.010(3) -0.025(3) -0.003(3)
C42 0.140(6) 0.051(4) 0.061(4) -0.002(3) -0.044(4) -0.018(4)
C43 0.110(6) 0.088(5) 0.079(4) -0.050(4) -0.033(4) 0.039(4)
C44 0.067(4) 0.125(6) 0.074(4) -0.041(4) -0.017(3) 0.015(4)
C45 0.063(4) 0.093(4) 0.064(4) -0.037(3) -0.020(3) -0.005(3)
C46 0.184(8) 0.096(5) 0.157(7) -0.072(5) -0.085(6) 0.064(5)
Li1 0.036(4) 0.038(4) 0.034(4) -0.015(3) -0.015(3) 0.009(3)

loop_
_atom_type_symbol
_atom_type_description
_atom_type_scat_dispersion_real
_atom_type_scat_dispersion_imag
_atom_type_scat_source
Ge Ge 0.1547 1.8001 'International Tables Vol C Tables 4.2.6.8 and 6.1.1.4'
Cl Cl 0.1484 0.1585 'International Tables Vol C Tables 4.2.6.8 and 6.1.1.4'
O O 0.0106 0.0060 'International Tables Vol C Tables 4.2.6.8 and 6.1.1.4'
N N 0.0061 0.0033 'International Tables Vol C Tables 4.2.6.8 and 6.1.1.4'
C C 0.0033 0.0016 'International Tables Vol C Tables 4.2.6.8 and 6.1.1.4'
Li Li -0.0003 0.0001 'International Tables Vol C Tables 4.2.6.8 and 6.1.1.4'
H H 0.0000 0.0000 'International Tables Vol C Tables 4.2.6.8 and 6.1.1.4'

loop_
_geom_angle_atom_site_label_1
_geom_angle_atom_site_label_2
_geom_angle_atom_site_label_3
_geom_angle
_geom_angle_site_symmetry_1
_geom_angle_site_symmetry_3
_geom_angle_publ_flag
N5 Ge1 N6 105.55(12) . . ?
N5 Ge1 Cl1 96.60(9) . . ?
N6 Ge1 Cl1 94.76(8) . . ?
C29 O1 C30 108.3(3) . . ?
C29 O1 Li1 121.1(3) . . ?
C30 O1 Li1 130.4(3) . . ?
C32 O2 C31 110.2(3) . . ?
C32 O2 Li1 124.4(3) . . ?
C31 O2 Li1 123.3(3) . . ?
C8 N1 C1 117.2(3) . . ?
C8 N1 Li1 116.4(3) . . ?
C1 N1 Li1 124.5(3) . . ?
C7 N2 C6 118.1(3) . . ?
C16 N3 C9 117.8(3) . . ?
C16 N3 Li1 115.6(3) . . ?
C9 N3 Li1 120.1(3) . . ?
C15 N4 C14 117.5(3) . . ?
C7 N5 C21 118.5(3) . . ?
C7 N5 Ge1 119.9(2) . . ?
C21 N5 Ge1 111.2(2) . . ?
C15 N6 C25 117.9(3) . . ?
C15 N6 Ge1 118.6(2) . . ?
C25 N6 Ge1 111.1(2) . . ?
N1 C1 C6 120.0(3) . . ?
N1 C1 C2 120.6(3) . . ?
C6 C1 C2 119.3(3) . . ?
C3 C2 C1 120.4(4) . . ?
C2 C3 C4 120.2(4) . . ?
C5 C4 C3 120.7(4) . . ?
C4 C5 C6 120.5(4) . . ?
N2 C6 C1 121.4(3) . . ?
N2 C6 C5 119.8(4) . . ?
C1 C6 C5 118.7(4) . . ?
N2 C7 N5 123.0(3) . . ?
N2 C7 C8 119.2(3) . . ?
N5 C7 C8 117.7(3) . . ?
N1 C8 C7 122.3(3) . . ?
N1 C8 C17 118.2(3) . . ?
C7 C8 C17 119.3(3) . . ?
N3 C9 C10 120.0(3) . . ?
N3 C9 C14 120.0(3) . . ?
C10 C9 C14 120.0(3) . . ?
C11 C10 C9 120.1(4) . . ?
C10 C11 C12 120.5(4) . . ?
C13 C12 C11 120.7(4) . . ?
C12 C13 C14 120.8(4) . . ?
N4 C14 C9 122.2(3) . . ?
N4 C14 C13 119.9(3) . . ?
C9 C14 C13 117.9(4) . . ?
N4 C15 N6 122.5(3) . . ?
N4 C15 C16 119.9(3) . . ?
N6 C15 C16 117.6(3) . . ?
N3 C16 C15 122.5(3) . . ?
N3 C16 C17 117.8(3) . . ?
C15 C16 C17 119.5(3) . . ?
C8 C17 C16 112.6(3) . . ?
C8 C17 C18 111.2(3) . . ?
C16 C17 C18 112.1(3) . . ?
C19 C18 C17 111.4(3) . . ?
C20 C19 C18 113.1(4) . . ?
N5 C21 C23 112.1(3) . . ?
N5 C21 C22 110.0(3) . . ?
C23 C21 C22 110.5(3) . . ?
N5 C21 C24 107.4(3) . . ?
C23 C21 C24 110.6(3) . . ?
C22 C21 C24 106.0(3) . . ?
C26 C25 N6 106.6(3) . . ?
C26 C25 C27 110.0(3) . . ?
N6 C25 C27 112.8(3) . . ?
C26 C25 C28 107.4(3) . . ?
N6 C25 C28 109.2(3) . . ?
C27 C25 C28 110.5(4) . . ?
O1 C29 C30 111.6(3) . 2_556 ?
O1 C30 C29 110.9(3) . 2_556 ?
O2 C31 C32 110.8(3) . 2_656 ?
O2 C32 C31 110.7(3) . 2_656 ?
C34 C33 C38 116.6(5) . . ?
C34 C33 C39 120.5(6) . . ?
C38 C33 C39 122.8(6) . . ?
C35 C34 C33 121.9(6) . . ?
C34 C35 C36 120.8(6) . . ?
C37 C36 C35 120.6(7) . . ?
C36 C37 C38 119.5(6) . . ?
C37 C38 C33 120.4(6) . . ?
C41 C40 C45 119.4(5) . . ?
C41 C40 C46 122.6(5) . . ?
C45 C40 C46 117.9(5) . . ?
C40 C41 C42 120.4(5) . . ?
C43 C42 C41 117.9(5) . . ?
C44 C43 C42 119.5(6) . . ?
C45 C44 C43 122.4(6) . . ?
C44 C45 C40 120.4(5) . . ?
O2 Li1 O1 103.2(3) . . ?
O2 Li1 N3 114.5(3) . . ?
O1 Li1 N3 107.3(3) . . ?
O2 Li1 N1 127.0(3) . . ?
O1 Li1 N1 104.4(3) . . ?
N3 Li1 N1 99.0(3) . . ?

loop_
_geom_bond_atom_site_label_1
_geom_bond_atom_site_label_2
_geom_bond_distance
_geom_bond_site_symmetry_2
_geom_bond_publ_flag
Ge1 N5 2.016(3) . ?
Ge1 N6 2.031(3) . ?
Ge1 Cl1 2.3263(10) . ?
O1 C29 1.431(5) . ?
O1 C30 1.445(4) . ?
O1 Li1 1.973(7) . ?
O2 C32 1.431(4) . ?
O2 C31 1.436(4) . ?
O2 Li1 1.966(7) . ?
N1 C8 1.317(4) . ?
N1 C1 1.385(4) . ?
N1 Li1 2.098(7) . ?
N2 C7 1.332(4) . ?
N2 C6 1.369(4) . ?
N3 C16 1.308(4) . ?
N3 C9 1.382(4) . ?
N3 Li1 2.061(7) . ?
N4 C15 1.328(4) . ?
N4 C14 1.377(4) . ?
N5 C7 1.371(4) . ?
N5 C21 1.513(4) . ?
N6 C15 1.371(4) . ?
N6 C25 1.522(4) . ?
C1 C6 1.403(5) . ?
C1 C2 1.404(5) . ?
C2 C3 1.363(5) . ?
C3 C4 1.387(6) . ?
C4 C5 1.359(5) . ?
C5 C6 1.405(5) . ?
C7 C8 1.451(5) . ?
C8 C17 1.507(5) . ?
C9 C10 1.404(5) . ?
C9 C14 1.405(5) . ?
C10 C11 1.368(5) . ?
C11 C12 1.380(5) . ?
C12 C13 1.362(5) . ?
C13 C14 1.416(5) . ?
C15 C16 1.462(5) . ?
C16 C17 1.512(5) . ?
C17 C18 1.540(5) . ?
C18 C19 1.527(5) . ?
C19 C20 1.521(5) . ?
C21 C23 1.528(5) . ?
C21 C22 1.534(5) . ?
C21 C24 1.538(5) . ?
C25 C26 1.520(5) . ?
C25 C27 1.530(5) . ?
C25 C28 1.533(5) . ?
C29 C30 1.504(5) 2_556 ?
C30 C29 1.504(5) 2_556 ?
C31 C32 1.503(5) 2_656 ?
C32 C31 1.503(5) 2_656 ?
C33 C34 1.383(7) . ?
C33 C38 1.411(7) . ?
C33 C39 1.475(7) . ?
C34 C35 1.337(7) . ?
C35 C36 1.363(7) . ?
C36 C37 1.345(7) . ?
C37 C38 1.387(8) . ?
C40 C41 1.358(6) . ?
C40 C45 1.364(6) . ?
C40 C46 1.476(6) . ?
C41 C42 1.406(7) . ?
C42 C43 1.379(8) . ?
C43 C44 1.350(7) . ?
C44 C45 1.328(7) . ?
